data_1550254
loop_
_publ_author_name
'Fargher, Hazel'
'Lau, Nathanael'
'Zakharov, Lev'
'Haley, Michael M.'
'Johnson, Darren'
'Pluth, Michael D.'

_publ_section_title
;
 Expanding Reversible Chalcogenide Binding: Supramolecular Receptors for
 the Hydroselenide (HSe--) Anion
;
_journal_name_full 'Chemical Science'
_journal_paper_doi 10.1039/C8SC03968B
_journal_year 2019
_chemical_formula_sum 'C74 H111 N5 O6 Se'
_chemical_formula_weight 1245.63
_chemical_properties_physical Air-sensitive,Oxygen-sensitive
_space_group_crystal_system monoclinic
_space_group_IT_number 14
_space_group_name_Hall '-P 2yn'
_space_group_name_H-M_alt 'P 1 21/n 1'
_symmetry_space_group_name_Hall '-P 2yn'
_symmetry_space_group_name_H-M 'P 1 21/n 1'
_atom_sites_solution_hydrogens geom
_audit_creation_method SHELXL-2014/7
_audit_update_record
;
2018-11-08 deposited with the CCDC.
2018-11-19 downloaded from the CCDC.
;
_cell_angle_alpha 90
_cell_angle_beta 90.476(2)
_cell_angle_gamma 90
_cell_formula_units_Z 4
_cell_length_a 9.5547(4)
_cell_length_b 30.3155(13)
_cell_length_c 26.1228(10)
_cell_measurement_reflns_used 9984
_cell_measurement_temperature 173(2)
_cell_measurement_theta_max 66.55
_cell_measurement_theta_min 2.92
_cell_volume 7566.4(5)
_computing_cell_refinement 'Bruker SAINT'
_computing_data_collection 'Bruker APEX2'
_computing_data_reduction 'Bruker SAINT'
_computing_molecular_graphics 'Bruker SHELXTL'
_computing_publication_material 'Bruker SHELXTL'
_computing_structure_refinement 'SHELXL-2014/7 (Sheldrick, 2014)'
_computing_structure_solution 'SHELXS-97 (Sheldrick 2008)'
_diffrn_ambient_temperature 173(2)
_diffrn_measured_fraction_theta_full 0.981
_diffrn_measured_fraction_theta_max 0.981
_diffrn_measurement_device_type 'Bruker SAPEX II CCD'
_diffrn_measurement_method '\f and \w scans'
_diffrn_radiation_type CuK\a
_diffrn_radiation_wavelength 1.54178
_diffrn_reflns_av_R_equivalents 0.0484
_diffrn_reflns_av_unetI/netI 0.0497
_diffrn_reflns_Laue_measured_fraction_full 0.981
_diffrn_reflns_Laue_measured_fraction_max 0.981
_diffrn_reflns_limit_h_max 11
_diffrn_reflns_limit_h_min -11
_diffrn_reflns_limit_k_max 36
_diffrn_reflns_limit_k_min -35
_diffrn_reflns_limit_l_max 30
_diffrn_reflns_limit_l_min -22
_diffrn_reflns_number 49726
_diffrn_reflns_point_group_measured_fraction_full 0.981
_diffrn_reflns_point_group_measured_fraction_max 0.981
_diffrn_reflns_theta_full 66.728
_diffrn_reflns_theta_max 66.728
_diffrn_reflns_theta_min 2.233
_diffrn_source 'Incoatec I\mMS'
_exptl_absorpt_coefficient_mu 1.053
_exptl_absorpt_correction_T_max 0.7528
_exptl_absorpt_correction_T_min 0.6072
_exptl_absorpt_correction_type multi-scan
_exptl_absorpt_process_details SADABS
_exptl_crystal_colour colorless
_exptl_crystal_density_diffrn 1.093
_exptl_crystal_description cut-block
_exptl_crystal_F_000 2688
_exptl_crystal_recrystallization_method 'Re-crystallisation from solvent: THF Ether'
_exptl_crystal_size_max 0.220
_exptl_crystal_size_mid 0.100
_exptl_crystal_size_min 0.020
_platon_squeeze_details
;
In the crystal there are two solvent molecule, (CH2CH3)2O
42 electrons). On of them is highly disordered and was treated
by SQUEEZE. 
;
_refine_diff_density_max 1.061
_refine_diff_density_min -0.814
_refine_diff_density_rms 0.076
_refine_ls_extinction_method none
_refine_ls_goodness_of_fit_ref 1.050
_refine_ls_hydrogen_treatment constr
_refine_ls_matrix_type full
_refine_ls_number_parameters 771
_refine_ls_number_reflns 13148
_refine_ls_number_restraints 647
_refine_ls_restrained_S_all 1.046
_refine_ls_R_factor_all 0.1124
_refine_ls_R_factor_gt 0.0921
_refine_ls_shift/su_max 0.001
_refine_ls_shift/su_mean 0.000
_refine_ls_structure_factor_coef Fsqd
_refine_ls_weighting_details 'w=1/[\s^2^(Fo^2^)+(0.1046P)^2^+19.7943P] where P=(Fo^2^+2Fc^2^)/3'
_refine_ls_weighting_scheme calc
_refine_ls_wR_factor_gt 0.2381
_refine_ls_wR_factor_ref 0.2492
_reflns_Friedel_coverage 0.000
_reflns_number_gt 9893
_reflns_number_total 13148
_reflns_threshold_expression 'I > 2\s(I)'
_cod_data_source_file c8sc03968b2.cif
_cod_data_source_block cu_dwj219_0m_a_sqd
_cod_database_code 1550254
_shelx_shelxl_version_number 2014/7
_shelx_space_group_comment
;
The symmetry employed for this shelxl refinement is uniquely defined
by the following loop, which should always be used as a source of
symmetry information in preference to the above space-group names.
They are only intended as comments.
;
_shelx_estimated_absorpt_t_min 0.801
_shelx_estimated_absorpt_t_max 0.979
_platon_squeeze_void_probe_radius 1.20

loop_
_space_group_symop_operation_xyz
'x, y, z'
'-x+1/2, y+1/2, -z+1/2'
'-x, -y, -z'
'x-1/2, -y-1/2, z-1/2'

loop_
_atom_site_label
_atom_site_type_symbol
_atom_site_fract_x
_atom_site_fract_y
_atom_site_fract_z
_atom_site_U_iso_or_equiv
_atom_site_adp_type
_atom_site_occupancy
_atom_site_site_symmetry_order
_atom_site_calc_flag
_atom_site_refinement_flags_posn
_atom_site_refinement_flags_adp
_atom_site_refinement_flags_occupancy
_atom_site_disorder_assembly
_atom_site_disorder_group
Se1 Se 0.45885(6) 0.28244(2) 0.27965(2) 0.04570(18) Uani 1 1 d . . . . .
O1 O 0.5197(4) 0.27860(12) 0.07204(12) 0.0499(9) Uani 1 1 d . U . . .
O2 O -0.0468(4) 0.16943(12) 0.11469(14) 0.0532(9) Uani 1 1 d . U . . .
O3 O 0.4132(4) 0.24776(12) 0.47891(12) 0.0484(9) Uani 1 1 d . U . . .
O4 O 0.9650(4) 0.13329(13) 0.44167(14) 0.0578(10) Uani 1 1 d . U . . .
N1 N 0.6230(4) 0.31297(13) 0.14063(13) 0.0417(9) Uani 1 1 d . U . . .
H1N H 0.6237 0.3146 0.1743 0.050 Uiso 1 1 calc R U . . .
N2 N 0.4280(5) 0.27117(15) 0.15166(15) 0.0518(11) Uani 1 1 d . U . . .
H2N H 0.4423 0.2771 0.1843 0.062 Uiso 1 1 calc R U . . .
N3 N 0.3189(4) 0.28702(13) 0.41158(14) 0.0416(9) Uani 1 1 d . U . . .
H3N H 0.3209 0.2908 0.3782 0.050 Uiso 1 1 calc R U . . .
N4 N 0.5112(5) 0.24337(16) 0.40021(15) 0.0521(11) Uani 1 1 d . U . . .
H4N H 0.5007 0.2511 0.3679 0.063 Uiso 1 1 calc R U . . .
N5 N 0.9514(5) 0.2687(2) 0.28082(19) 0.0677(13) Uani 1 1 d D U . . .
C1 C 0.4780(5) 0.40657(15) 0.28344(17) 0.0410(11) Uani 1 1 d . U . . .
H1A H 0.4718 0.3758 0.2771 0.049 Uiso 1 1 calc R U . . .
C2 C 0.5576(6) 0.43325(16) 0.25208(18) 0.0442(11) Uani 1 1 d . U . . .
C3 C 0.5697(7) 0.47803(18) 0.2629(2) 0.0681(19) Uani 1 1 d . U . . .
H3B H 0.6259 0.4960 0.2414 0.082 Uiso 1 1 calc R U . . .
C4 C 0.5016(8) 0.4972(2) 0.3042(3) 0.078(2) Uani 1 1 d . U . . .
C5 C 0.4184(7) 0.46950(18) 0.3340(2) 0.0609(16) Uani 1 1 d . U . . .
H5A H 0.3680 0.4817 0.3619 0.073 Uiso 1 1 calc R U . . .
C6 C 0.4076(5) 0.42507(16) 0.32406(18) 0.0429(11) Uani 1 1 d . U . . .
C7 C 0.5233(11) 0.5460(2) 0.3174(3) 0.098(2) Uani 1 1 d . U . . .
C8 C 0.5122(10) 0.5739(2) 0.2688(3) 0.096(3) Uani 1 1 d . U . . .
H8A H 0.5746 0.5619 0.2427 0.144 Uiso 1 1 calc R U . . .
H8B H 0.4155 0.5734 0.2560 0.144 Uiso 1 1 calc R U . . .
H8C H 0.5393 0.6044 0.2766 0.144 Uiso 1 1 calc R U . . .
C9 C 0.4331(11) 0.5619(2) 0.3582(3) 0.107(3) Uani 1 1 d . U . . .
H9A H 0.4524 0.5931 0.3646 0.161 Uiso 1 1 calc R U . . .
H9B H 0.3349 0.5583 0.3479 0.161 Uiso 1 1 calc R U . . .
H9C H 0.4514 0.5449 0.3894 0.161 Uiso 1 1 calc R U . . .
C10 C 0.6772(13) 0.5526(3) 0.3396(5) 0.144(4) Uani 1 1 d . U . . .
H10A H 0.7454 0.5426 0.3143 0.215 Uiso 1 1 calc R U . . .
H10B H 0.6928 0.5839 0.3471 0.215 Uiso 1 1 calc R U . . .
H10C H 0.6884 0.5353 0.3711 0.215 Uiso 1 1 calc R U . . .
C11 C 0.6316(6) 0.41421(16) 0.20930(19) 0.0459(12) Uani 1 1 d . U . . .
C12 C 0.6902(5) 0.39878(15) 0.17337(18) 0.0425(11) Uani 1 1 d . U . . .
C13 C 0.7586(5) 0.37950(15) 0.13006(17) 0.0387(10) Uani 1 1 d . U . . .
C14 C 0.7250(5) 0.33700(15) 0.11421(16) 0.0380(10) Uani 1 1 d . U . . .
C15 C 0.7967(5) 0.31901(16) 0.07291(17) 0.0426(11) Uani 1 1 d . U . . .
H15A H 0.7769 0.2897 0.0622 0.051 Uiso 1 1 calc R U . . .
C16 C 0.8964(6) 0.34344(17) 0.04747(18) 0.0454(11) Uani 1 1 d . U . . .
H16A H 0.9436 0.3306 0.0193 0.055 Uiso 1 1 calc R U . . .
C17 C 0.9297(6) 0.38652(16) 0.06219(18) 0.0448(11) Uani 1 1 d . U . . .
C18 C 0.8596(5) 0.40354(16) 0.10361(18) 0.0425(11) Uani 1 1 d . U . . .
H18A H 0.8807 0.4327 0.1146 0.051 Uiso 1 1 calc R U . . .
C19 C 1.0416(7) 0.41256(19) 0.0326(2) 0.0584(14) Uani 1 1 d . U . . .
C20 C 1.0601(8) 0.4593(2) 0.0530(3) 0.0726(18) Uani 1 1 d . U . . .
H20A H 0.9704 0.4749 0.0512 0.109 Uiso 1 1 calc R U . . .
H20B H 1.0928 0.4581 0.0886 0.109 Uiso 1 1 calc R U . . .
H20C H 1.1292 0.4749 0.0322 0.109 Uiso 1 1 calc R U . . .
C21 C 1.1815(7) 0.3883(2) 0.0353(3) 0.081(2) Uani 1 1 d . U . . .
H21A H 1.1696 0.3582 0.0222 0.121 Uiso 1 1 calc R U . . .
H21B H 1.2505 0.4039 0.0146 0.121 Uiso 1 1 calc R U . . .
H21C H 1.2140 0.3871 0.0710 0.121 Uiso 1 1 calc R U . . .
C22 C 0.9941(9) 0.4157(2) -0.0234(2) 0.085(2) Uani 1 1 d . U . . .
H22A H 0.9815 0.3860 -0.0374 0.127 Uiso 1 1 calc R U . . .
H22B H 0.9053 0.4318 -0.0255 0.127 Uiso 1 1 calc R U . . .
H22C H 1.0652 0.4314 -0.0432 0.127 Uiso 1 1 calc R U . . .
C23 C 0.5219(5) 0.28693(16) 0.11793(17) 0.0404(10) Uani 1 1 d . U . . .
C24 C 0.3078(6) 0.24569(18) 0.13863(17) 0.0460(11) Uani 1 1 d . U . . .
C25 C 0.2177(6) 0.25672(18) 0.09939(19) 0.0486(12) Uani 1 1 d . U . . .
H25A H 0.2385 0.2814 0.0784 0.058 Uiso 1 1 calc R U . . .
C26 C 0.0963(6) 0.23236(16) 0.08972(18) 0.0440(11) Uani 1 1 d . U . . .
H26A H 0.0353 0.2403 0.0623 0.053 Uiso 1 1 calc R U . . .
C27 C 0.0663(5) 0.19676(16) 0.12044(18) 0.0421(10) Uani 1 1 d . U . . .
C28 C 0.1566(6) 0.18525(17) 0.16029(18) 0.0462(11) Uani 1 1 d . U . . .
H28A H 0.1354 0.1608 0.1816 0.055 Uiso 1 1 calc R U . . .
C29 C 0.2759(5) 0.20917(17) 0.16869(18) 0.0444(11) Uani 1 1 d . U . . .
H29A H 0.3382 0.2007 0.1955 0.053 Uiso 1 1 calc R U . . .
C30 C -0.1427(7) 0.1803(2) 0.0738(3) 0.076(2) Uani 1 1 d . U . . .
H30A H -0.2194 0.1589 0.0730 0.114 Uiso 1 1 calc R U . . .
H30B H -0.1808 0.2099 0.0794 0.114 Uiso 1 1 calc R U . . .
H30C H -0.0933 0.1796 0.0411 0.114 Uiso 1 1 calc R U . . .
C31 C 0.3277(5) 0.39793(16) 0.35847(18) 0.0436(11) Uani 1 1 d . U . . .
C32 C 0.2657(5) 0.37721(16) 0.39030(18) 0.0420(11) Uani 1 1 d . U . . .
C33 C 0.1914(5) 0.35405(16) 0.42926(18) 0.0414(10) Uani 1 1 d . U . . .
C34 C 0.2173(5) 0.31004(16) 0.43998(17) 0.0398(10) Uani 1 1 d . U . . .
C35 C 0.1390(5) 0.28940(17) 0.47842(18) 0.0443(11) Uani 1 1 d . U . . .
H35A H 0.1518 0.2589 0.4851 0.053 Uiso 1 1 calc R U . . .
C36 C 0.0437(5) 0.31323(18) 0.50641(18) 0.0461(11) Uani 1 1 d . U . . .
H36A H -0.0079 0.2986 0.5323 0.055 Uiso 1 1 calc R U . . .
C37 C 0.0202(5) 0.35812(18) 0.49816(19) 0.0469(11) Uani 1 1 d . U . . .
C38 C 0.0946(6) 0.37742(18) 0.45900(19) 0.0482(12) Uani 1 1 d . U . . .
H38A H 0.0797 0.4078 0.4519 0.058 Uiso 1 1 calc R U . . .
C39 C -0.0805(6) 0.3838(2) 0.5328(2) 0.0580(14) Uani 1 1 d . U . . .
C40 C -0.2235(7) 0.3623(3) 0.5316(3) 0.0760(18) Uani 1 1 d . U . . .
H40A H -0.2148 0.3313 0.5418 0.114 Uiso 1 1 calc R U . . .
H40B H -0.2856 0.3776 0.5555 0.114 Uiso 1 1 calc R U . . .
H40C H -0.2627 0.3641 0.4969 0.114 Uiso 1 1 calc R U . . .
C41 C -0.0212(8) 0.3819(3) 0.5883(2) 0.086(2) Uani 1 1 d . U . . .
H41A H 0.0714 0.3958 0.5894 0.129 Uiso 1 1 calc R U . . .
H41B H -0.0844 0.3977 0.6113 0.129 Uiso 1 1 calc R U . . .
H41C H -0.0133 0.3511 0.5992 0.129 Uiso 1 1 calc R U . . .
C42 C -0.0941(9) 0.4317(2) 0.5172(3) 0.093(2) Uani 1 1 d . U . . .
H42A H -0.0015 0.4456 0.5179 0.140 Uiso 1 1 calc R U . . .
H42B H -0.1333 0.4334 0.4824 0.140 Uiso 1 1 calc R U . . .
H42C H -0.1561 0.4470 0.5410 0.140 Uiso 1 1 calc R U . . .
C43 C 0.4157(5) 0.25859(16) 0.43393(17) 0.0410(10) Uani 1 1 d . U . . .
C44 C 0.6268(5) 0.21596(18) 0.41278(17) 0.0449(11) Uani 1 1 d . U . . .
C45 C 0.7215(6) 0.22717(18) 0.45166(18) 0.0469(12) Uani 1 1 d . U . . .
H45A H 0.7072 0.2533 0.4710 0.056 Uiso 1 1 calc R U . . .
C46 C 0.8363(6) 0.20051(17) 0.46239(18) 0.0458(11) Uani 1 1 d . U . . .
H46A H 0.8999 0.2082 0.4890 0.055 Uiso 1 1 calc R U . . .
C47 C 0.8571(5) 0.16268(17) 0.43396(18) 0.0432(11) Uani 1 1 d . U . . .
C48 C 0.7657(6) 0.15187(19) 0.39393(19) 0.0505(12) Uani 1 1 d . U . . .
H48A H 0.7825 0.1266 0.3734 0.061 Uiso 1 1 calc R U . . .
C49 C 0.6504(5) 0.17824(18) 0.38428(18) 0.0473(12) Uani 1 1 d . U . . .
H49A H 0.5866 0.1704 0.3577 0.057 Uiso 1 1 calc R U . . .
C50 C 1.0612(7) 0.1427(2) 0.4823(2) 0.0686(17) Uani 1 1 d . U . . .
H50A H 1.1327 0.1196 0.4839 0.103 Uiso 1 1 calc R U . . .
H50B H 1.1061 0.1713 0.4761 0.103 Uiso 1 1 calc R U . . .
H50C H 1.0109 0.1438 0.5148 0.103 Uiso 1 1 calc R U . . .
C51 C 0.8435(8) 0.2998(3) 0.3066(3) 0.097(2) Uani 1 1 d D U . . .
H51A H 0.7957 0.3167 0.2791 0.116 Uiso 1 1 calc R U . A 1
H51B H 0.7719 0.2811 0.3231 0.116 Uiso 1 1 calc R U . A 1
C52 C 0.8941(11) 0.3308(4) 0.3442(4) 0.124(3) Uani 0.5 1 d D U P B 1
H52A H 0.9788 0.3451 0.3302 0.149 Uiso 0.5 1 calc R U P B 1
H52B H 0.9239 0.3139 0.3748 0.149 Uiso 0.5 1 calc R U P B 1
C53 C 0.7962(13) 0.3667(4) 0.3615(6) 0.103(4) Uani 0.733(17) 1 d D U P B 1
H53A H 0.8473 0.3869 0.3848 0.123 Uiso 0.733(17) 1 calc R U P B 1
H53B H 0.7647 0.3840 0.3314 0.123 Uiso 0.733(17) 1 calc R U P B 1
C54 C 0.6714(13) 0.3489(5) 0.3884(5) 0.106(5) Uani 0.733(17) 1 d D U P B 1
H54A H 0.6111 0.3734 0.3989 0.160 Uiso 0.733(17) 1 calc R U P B 1
H54B H 0.6192 0.3294 0.3653 0.160 Uiso 0.733(17) 1 calc R U P B 1
H54C H 0.7018 0.3324 0.4187 0.160 Uiso 0.733(17) 1 calc R U P B 1
C52A C 0.8941(11) 0.3308(4) 0.3442(4) 0.124(3) Uani 0.5 1 d D U P B 2
H52C H 0.9248 0.3577 0.3258 0.149 Uiso 0.5 1 calc R U P B 2
H52D H 0.9782 0.3179 0.3607 0.149 Uiso 0.5 1 calc R U P B 2
C53A C 0.796(4) 0.3447(14) 0.3855(12) 0.118(11) Uani 0.267(17) 1 d D U P B 2
H53C H 0.8511 0.3468 0.4177 0.142 Uiso 0.267(17) 1 calc R U P B 2
H53D H 0.7271 0.3208 0.3900 0.142 Uiso 0.267(17) 1 calc R U P B 2
C54A C 0.717(4) 0.3872(13) 0.3791(14) 0.122(15) Uani 0.267(17) 1 d D U P B 2
H54D H 0.6572 0.3919 0.4090 0.182 Uiso 0.267(17) 1 calc R U P B 2
H54E H 0.7828 0.4117 0.3760 0.182 Uiso 0.267(17) 1 calc R U P B 2
H54F H 0.6581 0.3856 0.3482 0.182 Uiso 0.267(17) 1 calc R U P B 2
C55 C 1.0622(8) 0.2973(3) 0.2538(4) 0.105(3) Uani 1 1 d D U . . .
H55A H 1.1095 0.3156 0.2802 0.126 Uiso 1 1 calc R U . . .
H55B H 1.1336 0.2773 0.2394 0.126 Uiso 1 1 calc R U . . .
C56 C 1.0148(14) 0.3269(5) 0.2126(5) 0.168(5) Uani 1 1 d D U . . .
H56A H 0.9433 0.3471 0.2266 0.201 Uiso 1 1 calc R U . C 1
H56B H 0.9687 0.3089 0.1857 0.201 Uiso 1 1 calc R U . C 1
C57 C 1.1228(15) 0.3531(5) 0.1890(5) 0.147(4) Uani 0.26(2) 1 d D U P D 1
H57A H 1.1572 0.3297 0.1659 0.176 Uiso 0.26(2) 1 calc R U P D 1
H57B H 1.0593 0.3706 0.1667 0.176 Uiso 0.26(2) 1 calc R U P D 1
C58 C 1.242(4) 0.3817(15) 0.1839(11) 0.127(17) Uani 0.26(2) 1 d D U P D 1
H58A H 1.2609 0.3868 0.1476 0.191 Uiso 0.26(2) 1 calc R U P D 1
H58B H 1.2235 0.4099 0.2009 0.191 Uiso 0.26(2) 1 calc R U P D 1
H58C H 1.3243 0.3677 0.1999 0.191 Uiso 0.26(2) 1 calc R U P D 1
C57A C 1.1228(15) 0.3531(5) 0.1890(5) 0.147(4) Uani 0.74(2) 1 d D U P D 2
H57C H 1.2112 0.3362 0.1875 0.176 Uiso 0.74(2) 1 calc R U P D 2
H57D H 1.0947 0.3612 0.1536 0.176 Uiso 0.74(2) 1 calc R U P D 2
C58A C 1.142(2) 0.3915(6) 0.2188(7) 0.165(8) Uani 0.74(2) 1 d D U P D 2
H58D H 1.2146 0.4099 0.2036 0.248 Uiso 0.74(2) 1 calc R U P D 2
H58E H 1.0537 0.4081 0.2200 0.248 Uiso 0.74(2) 1 calc R U P D 2
H58F H 1.1698 0.3831 0.2537 0.248 Uiso 0.74(2) 1 calc R U P D 2
C59 C 0.8748(7) 0.2423(3) 0.2402(3) 0.086(2) Uani 1 1 d D U . . .
H59A H 0.8200 0.2631 0.2188 0.104 Uiso 1 1 calc R U . . .
H59B H 0.9456 0.2285 0.2178 0.104 Uiso 1 1 calc R U . . .
C60 C 0.7792(7) 0.2073(3) 0.2579(3) 0.0809(19) Uani 1 1 d D U . . .
H60A H 0.7103 0.2206 0.2815 0.097 Uiso 1 1 calc R U . . .
H60B H 0.8342 0.1853 0.2776 0.097 Uiso 1 1 calc R U . . .
C61 C 0.7015(8) 0.1839(3) 0.2160(3) 0.092(2) Uani 1 1 d . U . . .
H61A H 0.6448 0.2058 0.1969 0.111 Uiso 1 1 calc R U . . .
H61B H 0.7706 0.1715 0.1919 0.111 Uiso 1 1 calc R U . . .
C62 C 0.6111(10) 0.1491(3) 0.2321(4) 0.107(3) Uani 1 1 d . U . . .
H62A H 0.6654 0.1272 0.2514 0.161 Uiso 1 1 calc R U . . .
H62B H 0.5684 0.1350 0.2020 0.161 Uiso 1 1 calc R U . . .
H62C H 0.5375 0.1612 0.2539 0.161 Uiso 1 1 calc R U . . .
C63 C 1.0165(8) 0.2420(3) 0.3218(3) 0.086(2) Uani 1 1 d D U . . .
H63A H 0.9410 0.2287 0.3424 0.103 Uiso 1 1 calc R U . . .
H63B H 1.0702 0.2620 0.3446 0.103 Uiso 1 1 calc R U . . .
C64 C 1.1114(7) 0.2062(3) 0.3047(3) 0.090(2) Uani 1 1 d D U . . .
H64A H 1.0570 0.1856 0.2829 0.109 Uiso 1 1 calc R U . . .
H64B H 1.1853 0.2193 0.2832 0.109 Uiso 1 1 calc R U . . .
C65 C 1.1789(9) 0.1807(3) 0.3456(3) 0.097(2) Uani 1 1 d . U . . .
H65A H 1.2347 0.2019 0.3661 0.116 Uiso 1 1 calc R U . . .
H65B H 1.1032 0.1700 0.3681 0.116 Uiso 1 1 calc R U . . .
C66 C 1.2678(10) 0.1438(4) 0.3360(5) 0.139(4) Uani 1 1 d . U . . .
H66A H 1.2192 0.1229 0.3134 0.209 Uiso 1 1 calc R U . . .
H66B H 1.2913 0.1292 0.3684 0.209 Uiso 1 1 calc R U . . .
H66C H 1.3538 0.1539 0.3195 0.209 Uiso 1 1 calc R U . . .
O1S O 0.5344(12) 1.0091(3) 0.2420(5) 0.179(4) Uani 0.53(3) 1 d D U P E 1
C1S C 0.521(5) 0.9676(8) 0.2137(10) 0.230(16) Uani 0.53(3) 1 d D U P E 1
H1SA H 0.4392 0.9506 0.2260 0.276 Uiso 0.53(3) 1 calc R U P E 1
H1SB H 0.6060 0.9494 0.2180 0.276 Uiso 0.53(3) 1 calc R U P E 1
C2S C 0.501(2) 0.9806(7) 0.1586(8) 0.262(9) Uani 0.53(3) 1 d D U P E 1
H2SA H 0.4908 0.9540 0.1376 0.392 Uiso 0.53(3) 1 calc R U P E 1
H2SB H 0.4162 0.9987 0.1552 0.392 Uiso 0.53(3) 1 calc R U P E 1
H2SC H 0.5820 0.9976 0.1472 0.392 Uiso 0.53(3) 1 calc R U P E 1
O1SA O 0.5344(12) 1.0091(3) 0.2420(5) 0.179(4) Uani 0.47(3) 1 d D U P E 2
C1SA C 0.427(3) 0.9994(17) 0.2061(11) 0.214(17) Uani 0.47(3) 1 d D U P E 2
H1SC H 0.3744 1.0264 0.1972 0.257 Uiso 0.47(3) 1 calc R U P E 2
H1SD H 0.3614 0.9775 0.2204 0.257 Uiso 0.47(3) 1 calc R U P E 2
C2SA C 0.501(2) 0.9806(7) 0.1586(8) 0.262(9) Uani 0.47(3) 1 d D U P E 2
H2SD H 0.4305 0.9733 0.1324 0.392 Uiso 0.47(3) 1 calc R U P E 2
H2SE H 0.5656 1.0027 0.1451 0.392 Uiso 0.47(3) 1 calc R U P E 2
H2SF H 0.5527 0.9539 0.1682 0.392 Uiso 0.47(3) 1 calc R U P E 2
C3S C 0.492(2) 1.0188(8) 0.2912(7) 0.287(11) Uani 1 1 d D U . . .
H3SA H 0.4609 0.9909 0.3072 0.345 Uiso 1 1 calc R U . E 1
H3SB H 0.4085 1.0381 0.2885 0.345 Uiso 1 1 calc R U . E 1
C4S C 0.5924(19) 1.0400(6) 0.3263(6) 0.221(7) Uani 1 1 d D U . . .
H4SA H 0.5481 1.0449 0.3595 0.332 Uiso 1 1 calc R U . . .
H4SB H 0.6743 1.0209 0.3308 0.332 Uiso 1 1 calc R U . . .
H4SC H 0.6217 1.0684 0.3120 0.332 Uiso 1 1 calc R U . . .

loop_
_atom_site_aniso_label
_atom_site_aniso_U_11
_atom_site_aniso_U_22
_atom_site_aniso_U_33
_atom_site_aniso_U_23
_atom_site_aniso_U_13
_atom_site_aniso_U_12
Se1 0.0495(3) 0.0605(4) 0.0270(3) 0.0034(2) -0.0012(2) 0.0011(3)
O1 0.061(2) 0.058(2) 0.0302(16) -0.0061(14) 0.0028(15) -0.0130(18)
O2 0.052(2) 0.056(2) 0.053(2) 0.0123(16) -0.0049(16) -0.0144(17)
O3 0.058(2) 0.058(2) 0.0301(16) 0.0134(14) 0.0069(14) 0.0115(17)
O4 0.057(2) 0.064(2) 0.052(2) -0.0039(17) -0.0051(17) 0.0148(18)
N1 0.057(2) 0.048(2) 0.0201(16) -0.0020(15) 0.0009(16) -0.0063(18)
N2 0.064(3) 0.067(3) 0.0243(18) 0.0007(17) -0.0042(17) -0.022(2)
N3 0.045(2) 0.050(2) 0.0295(18) 0.0075(16) 0.0055(16) 0.0051(18)
N4 0.056(3) 0.075(3) 0.0257(19) 0.0077(18) -0.0005(17) 0.015(2)
N5 0.033(2) 0.106(4) 0.064(3) 0.006(2) -0.002(2) 0.003(2)
C1 0.056(3) 0.030(2) 0.037(2) -0.0019(17) 0.012(2) 0.000(2)
C2 0.057(3) 0.038(2) 0.038(2) -0.0012(18) 0.017(2) 0.001(2)
C3 0.102(5) 0.037(3) 0.065(3) 0.000(2) 0.052(3) -0.005(3)
C4 0.119(5) 0.041(3) 0.075(4) -0.006(2) 0.057(4) -0.007(3)
C5 0.084(4) 0.043(3) 0.056(3) -0.005(2) 0.039(3) 0.002(2)
C6 0.053(3) 0.039(2) 0.037(2) 0.0041(17) 0.012(2) 0.001(2)
C7 0.153(7) 0.051(3) 0.089(4) -0.010(3) 0.051(4) -0.012(4)
C8 0.148(7) 0.039(3) 0.102(5) 0.000(3) 0.039(5) 0.000(4)
C9 0.180(8) 0.049(4) 0.092(5) -0.015(3) 0.041(5) -0.009(4)
C10 0.173(7) 0.094(7) 0.164(9) -0.031(6) 0.009(6) -0.031(6)
C11 0.063(3) 0.032(2) 0.043(2) -0.0016(18) 0.017(2) -0.006(2)
C12 0.053(3) 0.034(2) 0.040(2) -0.0035(18) 0.012(2) -0.003(2)
C13 0.047(3) 0.040(2) 0.030(2) -0.0034(17) 0.0063(18) 0.0022(19)
C14 0.043(2) 0.041(2) 0.030(2) -0.0012(16) 0.0000(18) 0.0016(18)
C15 0.053(3) 0.041(2) 0.033(2) -0.0079(18) -0.0020(19) 0.001(2)
C16 0.056(3) 0.047(3) 0.033(2) -0.0060(19) 0.009(2) 0.005(2)
C17 0.059(3) 0.041(2) 0.035(2) 0.0014(18) 0.013(2) 0.003(2)
C18 0.052(3) 0.035(2) 0.041(2) -0.0022(18) 0.011(2) 0.002(2)
C19 0.076(3) 0.053(3) 0.047(3) 0.004(2) 0.030(3) -0.002(2)
C20 0.087(5) 0.054(3) 0.076(4) 0.001(3) 0.038(3) -0.013(3)
C21 0.076(4) 0.077(4) 0.090(5) 0.012(4) 0.046(3) 0.003(3)
C22 0.130(6) 0.075(4) 0.049(3) 0.012(3) 0.028(3) -0.008(4)
C23 0.048(3) 0.042(2) 0.031(2) -0.0002(17) -0.0024(18) -0.003(2)
C24 0.057(3) 0.053(3) 0.029(2) -0.0025(19) 0.0018(19) -0.011(2)
C25 0.059(3) 0.050(3) 0.037(2) 0.007(2) -0.003(2) -0.010(2)
C26 0.052(3) 0.045(3) 0.035(2) 0.0028(19) -0.002(2) -0.005(2)
C27 0.045(3) 0.043(2) 0.039(2) -0.0020(18) 0.0032(19) -0.0022(19)
C28 0.056(3) 0.045(3) 0.038(2) 0.0061(19) 0.005(2) -0.006(2)
C29 0.050(3) 0.053(3) 0.031(2) 0.0032(19) -0.0038(19) -0.002(2)
C30 0.057(4) 0.083(5) 0.087(4) 0.025(4) -0.027(3) -0.026(3)
C31 0.050(3) 0.041(2) 0.040(2) 0.0042(19) 0.010(2) 0.006(2)
C32 0.048(3) 0.039(2) 0.040(2) 0.0046(18) 0.009(2) 0.004(2)
C33 0.041(2) 0.047(2) 0.036(2) 0.0093(18) 0.0048(19) -0.0016(19)
C34 0.038(2) 0.049(2) 0.033(2) 0.0052(18) 0.0008(18) -0.0026(19)
C35 0.043(3) 0.048(3) 0.042(2) 0.011(2) 0.006(2) -0.003(2)
C36 0.043(3) 0.057(3) 0.038(2) 0.011(2) 0.008(2) -0.004(2)
C37 0.042(3) 0.057(3) 0.042(2) 0.008(2) 0.010(2) -0.001(2)
C38 0.053(3) 0.047(3) 0.045(3) 0.007(2) 0.012(2) 0.002(2)
C39 0.053(3) 0.071(3) 0.050(3) 0.004(2) 0.017(2) 0.007(3)
C40 0.056(3) 0.105(5) 0.067(4) 0.006(3) 0.019(3) 0.007(3)
C41 0.085(5) 0.117(6) 0.056(3) -0.013(3) 0.014(3) 0.019(4)
C42 0.097(5) 0.078(4) 0.105(5) 0.009(4) 0.052(4) 0.026(4)
C43 0.050(3) 0.044(3) 0.029(2) 0.0043(17) -0.0026(18) -0.001(2)
C44 0.048(3) 0.058(3) 0.029(2) 0.0056(19) 0.0014(18) 0.003(2)
C45 0.055(3) 0.051(3) 0.034(2) 0.0011(19) -0.001(2) 0.004(2)
C46 0.052(3) 0.054(3) 0.031(2) 0.0052(19) -0.003(2) 0.001(2)
C47 0.043(2) 0.052(3) 0.035(2) 0.0031(18) 0.0035(18) 0.002(2)
C48 0.049(3) 0.062(3) 0.040(3) -0.007(2) 0.000(2) 0.006(2)
C49 0.046(3) 0.064(3) 0.031(2) -0.005(2) -0.003(2) 0.000(2)
C50 0.065(4) 0.077(4) 0.064(4) -0.004(3) -0.021(3) 0.024(3)
C51 0.070(4) 0.114(5) 0.106(5) 0.003(4) 0.000(4) 0.007(4)
C52 0.114(6) 0.129(7) 0.130(7) -0.018(5) 0.006(5) 0.008(5)
C53 0.081(7) 0.106(8) 0.121(10) -0.032(7) -0.014(6) -0.005(6)
C54 0.095(7) 0.117(11) 0.107(9) -0.036(7) -0.015(6) -0.003(6)
C52A 0.114(6) 0.129(7) 0.130(7) -0.018(5) 0.006(5) 0.008(5)
C53A 0.092(17) 0.16(2) 0.107(13) -0.023(13) -0.018(12) 0.019(15)
C54A 0.11(2) 0.16(3) 0.10(2) -0.043(18) -0.044(17) 0.03(2)
C55 0.070(4) 0.139(7) 0.106(6) 0.026(5) 0.009(4) 0.008(4)
C56 0.152(9) 0.186(10) 0.165(9) 0.074(8) 0.008(7) 0.003(7)
C57 0.163(10) 0.165(10) 0.113(8) 0.053(7) -0.017(7) -0.008(8)
C58 0.17(2) 0.18(3) 0.029(15) 0.027(17) -0.009(14) -0.02(2)
C57A 0.163(10) 0.165(10) 0.113(8) 0.053(7) -0.017(7) -0.008(8)
C58A 0.174(17) 0.175(12) 0.146(14) 0.038(9) -0.033(12) -0.007(11)
C59 0.060(4) 0.125(5) 0.074(4) 0.006(4) -0.004(3) 0.012(3)
C60 0.058(4) 0.111(5) 0.074(4) 0.004(4) -0.007(3) 0.015(3)
C61 0.059(4) 0.119(6) 0.099(5) -0.028(4) -0.003(4) 0.021(4)
C62 0.091(6) 0.124(7) 0.107(6) -0.012(5) 0.000(5) 0.011(5)
C63 0.064(4) 0.116(5) 0.076(4) 0.012(4) -0.001(3) 0.004(4)
C64 0.037(3) 0.119(6) 0.115(6) -0.009(4) -0.001(3) 0.004(3)
C65 0.087(5) 0.094(5) 0.110(6) 0.012(4) -0.040(5) -0.001(4)
C66 0.076(6) 0.120(7) 0.221(12) -0.026(7) -0.038(7) 0.017(5)
O1S 0.209(9) 0.138(7) 0.191(8) -0.017(6) 0.047(7) -0.003(7)
C1S 0.27(4) 0.193(15) 0.225(15) -0.062(13) 0.057(16) -0.034(15)
C2S 0.28(2) 0.28(2) 0.231(12) -0.069(12) 0.047(13) -0.028(18)
O1SA 0.209(9) 0.138(7) 0.191(8) -0.017(6) 0.047(7) -0.003(7)
C1SA 0.224(17) 0.21(4) 0.207(15) -0.042(19) 0.033(12) -0.026(15)
C2SA 0.28(2) 0.28(2) 0.231(12) -0.069(12) 0.047(13) -0.028(18)
C3S 0.300(18) 0.35(3) 0.216(11) -0.089(12) 0.096(10) -0.119(16)
C4S 0.283(18) 0.190(15) 0.191(11) -0.051(10) 0.090(10) -0.062(13)

loop_
_atom_type_symbol
_atom_type_description
_atom_type_scat_dispersion_real
_atom_type_scat_dispersion_imag
_atom_type_scat_source
C C 0.0181 0.0091 'International Tables Vol C Tables 4.2.6.8 and 6.1.1.4'
H H 0.0000 0.0000 'International Tables Vol C Tables 4.2.6.8 and 6.1.1.4'
N N 0.0311 0.0180 'International Tables Vol C Tables 4.2.6.8 and 6.1.1.4'
O O 0.0492 0.0322 'International Tables Vol C Tables 4.2.6.8 and 6.1.1.4'
Se Se -0.7943 1.1372 'International Tables Vol C Tables 4.2.6.8 and 6.1.1.4'

loop_
_geom_angle_atom_site_label_1
_geom_angle_atom_site_label_2
_geom_angle_atom_site_label_3
_geom_angle
C27 O2 C30 116.1(4)
C47 O4 C50 117.2(4)
C23 N1 C14 125.0(4)
C23 N1 H1N 117.5
C14 N1 H1N 117.5
C23 N2 C24 125.1(4)
C23 N2 H2N 117.4
C24 N2 H2N 117.4
C43 N3 C34 123.0(4)
C43 N3 H3N 118.5
C34 N3 H3N 118.5
C43 N4 C44 125.2(4)
C43 N4 H4N 117.4
C44 N4 H4N 117.4
C63 N5 C59 114.6(6)
C63 N5 C55 110.7(5)
C59 N5 C55 107.8(6)
C63 N5 C51 107.2(5)
C59 N5 C51 107.8(5)
C55 N5 C51 108.5(6)
C6 C1 C2 119.5(4)
C6 C1 H1A 120.3
C2 C1 H1A 120.3
C1 C2 C3 119.7(4)
C1 C2 C11 119.9(4)
C3 C2 C11 120.3(4)
C2 C3 C4 121.7(5)
C2 C3 H3B 119.1
C4 C3 H3B 119.1
C3 C4 C5 116.9(5)
C3 C4 C7 121.0(6)
C5 C4 C7 122.1(5)
C6 C5 C4 121.7(5)
C6 C5 H5A 119.2
C4 C5 H5A 119.2
C5 C6 C1 120.5(4)
C5 C6 C31 118.7(4)
C1 C6 C31 120.8(4)
C9 C7 C4 113.8(6)
C9 C7 C8 112.7(8)
C4 C7 C8 109.8(7)
C9 C7 C10 104.1(8)
C4 C7 C10 109.1(8)
C8 C7 C10 106.9(8)
C7 C8 H8A 109.5
C7 C8 H8B 109.5
H8A C8 H8B 109.5
C7 C8 H8C 109.5
H8A C8 H8C 109.5
H8B C8 H8C 109.5
C7 C9 H9A 109.5
C7 C9 H9B 109.5
H9A C9 H9B 109.5
C7 C9 H9C 109.5
H9A C9 H9C 109.5
H9B C9 H9C 109.5
C7 C10 H10A 109.5
C7 C10 H10B 109.5
H10A C10 H10B 109.5
C7 C10 H10C 109.5
H10A C10 H10C 109.5
H10B C10 H10C 109.5
C12 C11 C2 178.6(6)
C11 C12 C13 178.8(6)
C14 C13 C18 119.7(4)
C14 C13 C12 120.4(4)
C18 C13 C12 119.9(4)
C13 C14 C15 118.6(4)
C13 C14 N1 119.6(4)
C15 C14 N1 121.7(4)
C16 C15 C14 120.5(5)
C16 C15 H15A 119.7
C14 C15 H15A 119.7
C15 C16 C17 121.6(4)
C15 C16 H16A 119.2
C17 C16 H16A 119.2
C18 C17 C16 117.1(5)
C18 C17 C19 123.1(5)
C16 C17 C19 119.8(4)
C17 C18 C13 122.4(5)
C17 C18 H18A 118.8
C13 C18 H18A 118.8
C20 C19 C21 109.4(6)
C20 C19 C22 108.0(5)
C21 C19 C22 109.1(5)
C20 C19 C17 112.3(4)
C21 C19 C17 109.9(5)
C22 C19 C17 108.1(5)
C19 C20 H20A 109.5
C19 C20 H20B 109.5
H20A C20 H20B 109.5
C19 C20 H20C 109.5
H20A C20 H20C 109.5
H20B C20 H20C 109.5
C19 C21 H21A 109.5
C19 C21 H21B 109.5
H21A C21 H21B 109.5
C19 C21 H21C 109.5
H21A C21 H21C 109.5
H21B C21 H21C 109.5
C19 C22 H22A 109.5
C19 C22 H22B 109.5
H22A C22 H22B 109.5
C19 C22 H22C 109.5
H22A C22 H22C 109.5
H22B C22 H22C 109.5
O1 C23 N2 124.0(4)
O1 C23 N1 123.0(4)
N2 C23 N1 112.9(4)
C25 C24 C29 118.4(5)
C25 C24 N2 123.1(5)
C29 C24 N2 118.5(4)
C24 C25 C26 121.4(5)
C24 C25 H25A 119.3
C26 C25 H25A 119.3
C27 C26 C25 119.1(5)
C27 C26 H26A 120.5
C25 C26 H26A 120.5
O2 C27 C26 125.3(5)
O2 C27 C28 114.5(4)
C26 C27 C28 120.1(5)
C29 C28 C27 119.9(5)
C29 C28 H28A 120.1
C27 C28 H28A 120.1
C28 C29 C24 121.1(5)
C28 C29 H29A 119.4
C24 C29 H29A 119.4
O2 C30 H30A 109.5
O2 C30 H30B 109.5
H30A C30 H30B 109.5
O2 C30 H30C 109.5
H30A C30 H30C 109.5
H30B C30 H30C 109.5
C32 C31 C6 174.8(6)
C31 C32 C33 177.9(5)
C34 C33 C38 119.4(4)
C34 C33 C32 121.9(4)
C38 C33 C32 118.6(4)
C33 C34 C35 118.6(5)
C33 C34 N3 119.5(4)
C35 C34 N3 121.9(4)
C36 C35 C34 120.3(5)
C36 C35 H35A 119.8
C34 C35 H35A 119.8
C35 C36 C37 122.4(4)
C35 C36 H36A 118.8
C37 C36 H36A 118.8
C38 C37 C36 116.4(5)
C38 C37 C39 123.4(5)
C36 C37 C39 120.2(4)
C37 C38 C33 122.8(5)
C37 C38 H38A 118.6
C33 C38 H38A 118.6
C40 C39 C42 109.4(6)
C40 C39 C37 109.8(5)
C42 C39 C37 112.3(5)
C40 C39 C41 109.0(5)
C42 C39 C41 108.5(6)
C37 C39 C41 107.8(5)
C39 C40 H40A 109.5
C39 C40 H40B 109.5
H40A C40 H40B 109.5
C39 C40 H40C 109.5
H40A C40 H40C 109.5
H40B C40 H40C 109.5
C39 C41 H41A 109.5
C39 C41 H41B 109.5
H41A C41 H41B 109.5
C39 C41 H41C 109.5
H41A C41 H41C 109.5
H41B C41 H41C 109.5
C39 C42 H42A 109.5
C39 C42 H42B 109.5
H42A C42 H42B 109.5
C39 C42 H42C 109.5
H42A C42 H42C 109.5
H42B C42 H42C 109.5
O3 C43 N4 123.6(5)
O3 C43 N3 123.6(5)
N4 C43 N3 112.8(4)
C49 C44 C45 119.0(5)
C49 C44 N4 119.3(5)
C45 C44 N4 121.6(5)
C46 C45 C44 120.7(5)
C46 C45 H45A 119.6
C44 C45 H45A 119.6
C47 C46 C45 119.4(5)
C47 C46 H46A 120.3
C45 C46 H46A 120.3
O4 C47 C46 124.7(5)
O4 C47 C48 114.9(5)
C46 C47 C48 120.4(5)
C49 C48 C47 119.6(5)
C49 C48 H48A 120.2
C47 C48 H48A 120.2
C48 C49 C44 120.9(5)
C48 C49 H49A 119.6
C44 C49 H49A 119.6
O4 C50 H50A 109.5
O4 C50 H50B 109.5
H50A C50 H50B 109.5
O4 C50 H50C 109.5
H50A C50 H50C 109.5
H50B C50 H50C 109.5
C52A C51 N5 118.1(7)
C52 C51 N5 118.1(7)
C52 C51 H51A 107.8
N5 C51 H51A 107.8
C52 C51 H51B 107.8
N5 C51 H51B 107.8
H51A C51 H51B 107.1
C51 C52 C53 118.1(9)
C51 C52 H52A 107.8
C53 C52 H52A 107.8
C51 C52 H52B 107.8
C53 C52 H52B 107.8
H52A C52 H52B 107.1
C54 C53 C52 112.5(12)
C54 C53 H53A 109.1
C52 C53 H53A 109.1
C54 C53 H53B 109.1
C52 C53 H53B 109.1
H53A C53 H53B 107.8
C53 C54 H54A 109.5
C53 C54 H54B 109.5
H54A C54 H54B 109.5
C53 C54 H54C 109.5
H54A C54 H54C 109.5
H54B C54 H54C 109.5
C51 C52A C53A 118(2)
C51 C52A H52C 107.8
C53A C52A H52C 107.8
C51 C52A H52D 107.8
C53A C52A H52D 107.8
H52C C52A H52D 107.2
C52A C53A C54A 119(3)
C52A C53A H53C 107.6
C54A C53A H53C 107.6
C52A C53A H53D 107.6
C54A C53A H53D 107.6
H53C C53A H53D 107.1
C53A C54A H54D 109.5
C53A C54A H54E 109.5
H54D C54A H54E 109.5
C53A C54A H54F 109.5
H54D C54A H54F 109.5
H54E C54A H54F 109.5
C56 C55 N5 118.0(8)
C56 C55 H55A 107.8
N5 C55 H55A 107.8
C56 C55 H55B 107.8
N5 C55 H55B 107.8
H55A C55 H55B 107.2
C55 C56 C57A 115.5(11)
C55 C56 C57 115.5(11)
C55 C56 H56A 108.4
C57 C56 H56A 108.4
C55 C56 H56B 108.4
C57 C56 H56B 108.4
H56A C56 H56B 107.5
C58 C57 C56 159.9(16)
C58 C57 H57A 96.2
C56 C57 H57A 96.2
C58 C57 H57B 96.2
C56 C57 H57B 96.2
H57A C57 H57B 103.4
C57 C58 H58A 109.5
C57 C58 H58B 109.5
H58A C58 H58B 109.5
C57 C58 H58C 109.5
H58A C58 H58C 109.5
H58B C58 H58C 109.5
C58A C57A C56 107.8(15)
C58A C57A H57C 110.2
C56 C57A H57C 110.2
C58A C57A H57D 110.2
C56 C57A H57D 110.2
H57C C57A H57D 108.5
C57A C58A H58D 109.5
C57A C58A H58E 109.5
H58D C58A H58E 109.5
C57A C58A H58F 109.5
H58D C58A H58F 109.5
H58E C58A H58F 109.5
C60 C59 N5 117.2(6)
C60 C59 H59A 108.0
N5 C59 H59A 108.0
C60 C59 H59B 108.0
N5 C59 H59B 108.0
H59A C59 H59B 107.2
C59 C60 C61 114.6(7)
C59 C60 H60A 108.6
C61 C60 H60A 108.6
C59 C60 H60B 108.6
C61 C60 H60B 108.6
H60A C60 H60B 107.6
C62 C61 C60 115.6(8)
C62 C61 H61A 108.4
C60 C61 H61A 108.4
C62 C61 H61B 108.4
C60 C61 H61B 108.4
H61A C61 H61B 107.5
C61 C62 H62A 109.5
C61 C62 H62B 109.5
H62A C62 H62B 109.5
C61 C62 H62C 109.5
H62A C62 H62C 109.5
H62B C62 H62C 109.5
N5 C63 C64 116.0(6)
N5 C63 H63A 108.3
C64 C63 H63A 108.3
N5 C63 H63B 108.3
C64 C63 H63B 108.3
H63A C63 H63B 107.4
C65 C64 C63 115.7(7)
C65 C64 H64A 108.4
C63 C64 H64A 108.4
C65 C64 H64B 108.4
C63 C64 H64B 108.4
H64A C64 H64B 107.4
C66 C65 C64 123.0(9)
C66 C65 H65A 106.6
C64 C65 H65A 106.6
C66 C65 H65B 106.6
C64 C65 H65B 106.6
H65A C65 H65B 106.6
C65 C66 H66A 109.5
C65 C66 H66B 109.5
H66A C66 H66B 109.5
C65 C66 H66C 109.5
H66A C66 H66C 109.5
H66B C66 H66C 109.5
C3S O1S C1S 128.7(19)
O1S C1S C2S 105.5(19)
O1S C1S H1SA 110.6
C2S C1S H1SA 110.6
O1S C1S H1SB 110.6
C2S C1S H1SB 110.6
H1SA C1S H1SB 108.8
C1S C2S H2SA 109.5
C1S C2S H2SB 109.5
H2SA C2S H2SB 109.5
C1S C2S H2SC 109.5
H2SA C2S H2SC 109.5
H2SB C2S H2SC 109.5
C3S O1SA C1SA 116.2(17)
O1SA C1SA C2SA 106(2)
O1SA C1SA H1SC 110.5
C2SA C1SA H1SC 110.5
O1SA C1SA H1SD 110.5
C2SA C1SA H1SD 110.5
H1SC C1SA H1SD 108.7
C1SA C2SA H2SD 109.5
C1SA C2SA H2SE 109.5
H2SD C2SA H2SE 109.5
C1SA C2SA H2SF 109.5
H2SD C2SA H2SF 109.5
H2SE C2SA H2SF 109.5
O1SA C3S C4S 118.4(17)
O1S C3S C4S 118.4(17)
O1S C3S H3SA 107.7
C4S C3S H3SA 107.7
O1S C3S H3SB 107.7
C4S C3S H3SB 107.7
H3SA C3S H3SB 107.1
C3S C4S H4SA 109.5
C3S C4S H4SB 109.5
H4SA C4S H4SB 109.5
C3S C4S H4SC 109.5
H4SA C4S H4SC 109.5
H4SB C4S H4SC 109.5

loop_
_geom_bond_atom_site_label_1
_geom_bond_atom_site_label_2
_geom_bond_distance
O1 C23 1.225(5)
O2 C27 1.369(6)
O2 C30 1.441(7)
O3 C43 1.220(5)
O4 C47 1.376(6)
O4 C50 1.427(7)
N1 C23 1.378(6)
N1 C14 1.403(6)
N1 H1N 0.8800
N2 C23 1.350(6)
N2 C24 1.423(6)
N2 H2N 0.8800
N3 C43 1.390(6)
N3 C34 1.411(6)
N3 H3N 0.8800
N4 C43 1.354(6)
N4 C44 1.419(7)
N4 H4N 0.8800
N5 C63 1.476(8)
N5 C59 1.514(8)
N5 C55 1.544(9)
N5 C51 1.553(9)
C1 C6 1.380(6)
C1 C2 1.384(6)
C1 H1A 0.9500
C2 C3 1.391(7)
C2 C11 1.447(6)
C3 C4 1.393(7)
C3 H3B 0.9500
C4 C5 1.399(8)
C4 C7 1.531(9)
C5 C6 1.376(7)
C5 H5A 0.9500
C6 C31 1.442(6)
C7 C9 1.457(10)
C7 C8 1.529(11)
C7 C10 1.589(14)
C8 H8A 0.9800
C8 H8B 0.9800
C8 H8C 0.9800
C9 H9A 0.9800
C9 H9B 0.9800
C9 H9C 0.9800
C10 H10A 0.9800
C10 H10B 0.9800
C10 H10C 0.9800
C11 C12 1.193(7)
C12 C13 1.436(6)
C13 C14 1.390(7)
C13 C18 1.397(7)
C14 C15 1.394(6)
C15 C16 1.381(7)
C15 H15A 0.9500
C16 C17 1.397(7)
C16 H16A 0.9500
C17 C18 1.377(6)
C17 C19 1.542(7)
C18 H18A 0.9500
C19 C20 1.523(8)
C19 C21 1.527(9)
C19 C22 1.530(9)
C20 H20A 0.9800
C20 H20B 0.9800
C20 H20C 0.9800
C21 H21A 0.9800
C21 H21B 0.9800
C21 H21C 0.9800
C22 H22A 0.9800
C22 H22B 0.9800
C22 H22C 0.9800
C24 C25 1.374(7)
C24 C29 1.393(7)
C25 C26 1.397(7)
C25 H25A 0.9500
C26 C27 1.376(7)
C26 H26A 0.9500
C27 C28 1.391(7)
C28 C29 1.367(7)
C28 H28A 0.9500
C29 H29A 0.9500
C30 H30A 0.9800
C30 H30B 0.9800
C30 H30C 0.9800
C31 C32 1.202(7)
C32 C33 1.430(6)
C33 C34 1.385(7)
C33 C38 1.405(7)
C34 C35 1.404(6)
C35 C36 1.377(7)
C35 H35A 0.9500
C36 C37 1.396(7)
C36 H36A 0.9500
C37 C38 1.381(7)
C37 C39 1.538(7)
C38 H38A 0.9500
C39 C40 1.514(9)
C39 C42 1.512(9)
C39 C41 1.553(9)
C40 H40A 0.9800
C40 H40B 0.9800
C40 H40C 0.9800
C41 H41A 0.9800
C41 H41B 0.9800
C41 H41C 0.9800
C42 H42A 0.9800
C42 H42B 0.9800
C42 H42C 0.9800
C44 C49 1.384(7)
C44 C45 1.396(7)
C45 C46 1.389(7)
C45 H45A 0.9500
C46 C47 1.382(7)
C46 H46A 0.9500
C47 C48 1.396(7)
C48 C49 1.382(7)
C48 H48A 0.9500
C49 H49A 0.9500
C50 H50A 0.9800
C50 H50B 0.9800
C50 H50C 0.9800
C51 C52A 1.441(11)
C51 C52 1.441(11)
C51 H51A 0.9900
C51 H51B 0.9900
C52 C53 1.508(13)
C52 H52A 0.9900
C52 H52B 0.9900
C53 C54 1.489(14)
C53 H53A 0.9900
C53 H53B 0.9900
C54 H54A 0.9800
C54 H54B 0.9800
C54 H54C 0.9800
C52A C53A 1.494(19)
C52A H52C 0.9900
C52A H52D 0.9900
C53A C54A 1.50(2)
C53A H53C 0.9900
C53A H53D 0.9900
C54A H54D 0.9800
C54A H54E 0.9800
C54A H54F 0.9800
C55 C56 1.470(11)
C55 H55A 0.9900
C55 H55B 0.9900
C56 C57A 1.445(16)
C56 C57 1.445(16)
C56 H56A 0.9900
C56 H56B 0.9900
C57 C58 1.440(19)
C57 H57A 0.9900
C57 H57B 0.9900
C58 H58A 0.9800
C58 H58B 0.9800
C58 H58C 0.9800
C57A C58A 1.412(15)
C57A H57C 0.9900
C57A H57D 0.9900
C58A H58D 0.9800
C58A H58E 0.9800
C58A H58F 0.9800
C59 C60 1.477(9)
C59 H59A 0.9900
C59 H59B 0.9900
C60 C61 1.498(10)
C60 H60A 0.9900
C60 H60B 0.9900
C61 C62 1.428(12)
C61 H61A 0.9900
C61 H61B 0.9900
C62 H62A 0.9800
C62 H62B 0.9800
C62 H62C 0.9800
C63 C64 1.486(9)
C63 H63A 0.9900
C63 H63B 0.9900
C64 C65 1.463(10)
C64 H64A 0.9900
C64 H64B 0.9900
C65 C66 1.429(12)
C65 H65A 0.9900
C65 H65B 0.9900
C66 H66A 0.9800
C66 H66B 0.9800
C66 H66C 0.9800
O1S C3S 1.383(13)
O1S C1S 1.463(18)
C1S C2S 1.502(18)
C1S H1SA 0.9900
C1S H1SB 0.9900
C2S H2SA 0.9800
C2S H2SB 0.9800
C2S H2SC 0.9800
O1SA C3S 1.383(13)
O1SA C1SA 1.413(19)
C1SA C2SA 1.539(18)
C1SA H1SC 0.9900
C1SA H1SD 0.9900
C2SA H2SD 0.9800
C2SA H2SE 0.9800
C2SA H2SF 0.9800
C3S C4S 1.472(15)
C3S H3SA 0.9900
C3S H3SB 0.9900
C4S H4SA 0.9800
C4S H4SB 0.9800
C4S H4SC 0.9800

loop_
_geom_hbond_atom_site_label_D
_geom_hbond_atom_site_label_H
_geom_hbond_atom_site_label_A
_geom_hbond_distance_DH
_geom_hbond_distance_HA
_geom_hbond_distance_DA
_geom_hbond_angle_DHA
_geom_hbond_site_symmetry_A
C26 H26A O3 0.95 2.49 3.423(6) 167.5 4_565
C46 H46A O1 0.95 2.48 3.405(6) 166.0 4_666
C60 H60A Se1 0.99 3.05 3.861(7) 140.2 .
N1 H1N Se1 0.88 3.33 4.074(4) 144.0 .
N3 H3N Se1 0.88 2.91 3.710(4) 151.4 .
N4 H4N Se1 0.88 2.52 3.398(4) 172.7 .
N2 H2N Se1 0.88 2.50 3.371(4) 170.2 .
C1 H1A Se1 0.95 2.83 3.769(5) 168.5 .

loop_
_geom_torsion_atom_site_label_1
_geom_torsion_atom_site_label_2
_geom_torsion_atom_site_label_3
_geom_torsion_atom_site_label_4
_geom_torsion
C6 C1 C2 C3 2.2(8)
C6 C1 C2 C11 -179.9(5)
C1 C2 C3 C4 -1.1(11)
C11 C2 C3 C4 -179.0(7)
C2 C3 C4 C5 -1.0(12)
C2 C3 C4 C7 176.2(8)
C3 C4 C5 C6 2.0(12)
C7 C4 C5 C6 -175.2(8)
C4 C5 C6 C1 -0.9(10)
C4 C5 C6 C31 175.8(6)
C2 C1 C6 C5 -1.3(8)
C2 C1 C6 C31 -177.9(5)
C3 C4 C7 C9 173.7(9)
C5 C4 C7 C9 -9.2(14)
C3 C4 C7 C8 46.3(12)
C5 C4 C7 C8 -136.6(8)
C3 C4 C7 C10 -70.6(11)
C5 C4 C7 C10 106.5(9)
C18 C13 C14 C15 1.9(7)
C12 C13 C14 C15 -178.1(5)
C18 C13 C14 N1 -179.7(4)
C12 C13 C14 N1 0.3(7)
C23 N1 C14 C13 138.7(5)
C23 N1 C14 C15 -42.9(7)
C13 C14 C15 C16 -1.7(7)
N1 C14 C15 C16 179.9(4)
C14 C15 C16 C17 0.5(8)
C15 C16 C17 C18 0.6(8)
C15 C16 C17 C19 -179.9(5)
C16 C17 C18 C13 -0.5(8)
C19 C17 C18 C13 -179.9(5)
C14 C13 C18 C17 -0.8(8)
C12 C13 C18 C17 179.2(5)
C18 C17 C19 C20 -2.4(8)
C16 C17 C19 C20 178.1(6)
C18 C17 C19 C21 119.6(6)
C16 C17 C19 C21 -59.9(7)
C18 C17 C19 C22 -121.5(6)
C16 C17 C19 C22 59.1(7)
C24 N2 C23 O1 -5.1(9)
C24 N2 C23 N1 176.0(5)
C14 N1 C23 O1 7.7(8)
C14 N1 C23 N2 -173.5(4)
C23 N2 C24 C25 -46.5(8)
C23 N2 C24 C29 136.9(5)
C29 C24 C25 C26 0.5(8)
N2 C24 C25 C26 -176.1(5)
C24 C25 C26 C27 0.4(8)
C30 O2 C27 C26 -1.9(8)
C30 O2 C27 C28 180.0(5)
C25 C26 C27 O2 -178.4(5)
C25 C26 C27 C28 -0.4(8)
O2 C27 C28 C29 177.7(5)
C26 C27 C28 C29 -0.5(8)
C27 C28 C29 C24 1.4(8)
C25 C24 C29 C28 -1.4(8)
N2 C24 C29 C28 175.4(5)
C38 C33 C34 C35 3.9(7)
C32 C33 C34 C35 -179.3(5)
C38 C33 C34 N3 -177.3(4)
C32 C33 C34 N3 -0.5(7)
C43 N3 C34 C33 136.7(5)
C43 N3 C34 C35 -44.6(7)
C33 C34 C35 C36 -3.2(7)
N3 C34 C35 C36 178.1(5)
C34 C35 C36 C37 0.2(8)
C35 C36 C37 C38 2.1(8)
C35 C36 C37 C39 -176.1(5)
C36 C37 C38 C33 -1.3(8)
C39 C37 C38 C33 176.8(5)
C34 C33 C38 C37 -1.7(8)
C32 C33 C38 C37 -178.6(5)
C38 C37 C39 C40 125.1(6)
C36 C37 C39 C40 -57.0(7)
C38 C37 C39 C42 3.1(9)
C36 C37 C39 C42 -178.9(6)
C38 C37 C39 C41 -116.4(6)
C36 C37 C39 C41 61.6(7)
C44 N4 C43 O3 -5.3(9)
C44 N4 C43 N3 176.2(5)
C34 N3 C43 O3 7.3(8)
C34 N3 C43 N4 -174.1(4)
C43 N4 C44 C49 130.5(6)
C43 N4 C44 C45 -52.6(8)
C49 C44 C45 C46 -1.3(8)
N4 C44 C45 C46 -178.1(5)
C44 C45 C46 C47 0.4(8)
C50 O4 C47 C46 0.5(8)
C50 O4 C47 C48 -179.8(5)
C45 C46 C47 O4 -178.6(5)
C45 C46 C47 C48 1.6(8)
O4 C47 C48 C49 177.4(5)
C46 C47 C48 C49 -2.8(8)
C47 C48 C49 C44 2.0(8)
C45 C44 C49 C48 0.1(8)
N4 C44 C49 C48 177.0(5)
C63 N5 C51 C52A 60.6(10)
C59 N5 C51 C52A -175.4(8)
C55 N5 C51 C52A -58.9(10)
C63 N5 C51 C52 60.6(10)
C59 N5 C51 C52 -175.4(8)
C55 N5 C51 C52 -58.9(10)
N5 C51 C52 C53 168.3(9)
C51 C52 C53 C54 63.8(16)
N5 C51 C52A C53A -151.4(17)
C51 C52A C53A C54A -97(4)
C63 N5 C55 C56 -178.6(10)
C59 N5 C55 C56 55.3(12)
C51 N5 C55 C56 -61.2(12)
N5 C55 C56 C57A 179.6(11)
N5 C55 C56 C57 179.6(11)
C55 C56 C57 C58 -47(7)
C55 C56 C57A C58A -85.3(17)
C63 N5 C59 C60 46.8(8)
C55 N5 C59 C60 170.5(7)
C51 N5 C59 C60 -72.5(8)
N5 C59 C60 C61 177.2(6)
C59 C60 C61 C62 178.4(7)
C59 N5 C63 C64 53.3(8)
C55 N5 C63 C64 -68.8(9)
C51 N5 C63 C64 173.0(7)
N5 C63 C64 C65 178.2(7)
C63 C64 C65 C66 176.9(8)
C3S O1S C1S C2S 147(2)
C3S O1SA C1SA C2SA -168(2)
C1SA O1SA C3S C4S -164(3)
C1S O1S C3S C4S 131(3)

loop_
_platon_squeeze_void_nr
_platon_squeeze_void_average_x
_platon_squeeze_void_average_y
_platon_squeeze_void_average_z
_platon_squeeze_void_volume
_platon_squeeze_void_count_electrons
_platon_squeeze_void_content
1 0.000 0.000 0.000 237 41 ' '
2 0.500 0.500 0.000 355 63 ' '
3 0.343 0.095 0.221 21 1 ' '
4 0.157 0.595 0.279 21 1 ' '
5 0.000 1.000 0.500 355 63 ' '
6 0.500 0.500 0.500 237 41 ' '
7 0.843 0.405 0.721 21 1 ' '
8 0.657 0.905 0.779 21 1 ' '
